data_7248339
loop_
_publ_author_name
'Kawakubo, Masato'
'Inoh, Yoshikazu'
'Murata, Yuki'
'Matsumura, Mio'
'Furuno, Tadahide'
'Yasuike, Shuji'

_publ_section_title
;
 Novel mono substituted pyridoimidazoisoquinoliniums via a
 silver-catalyzed intramolecular cyclization and their applications in
 cellular imaging
;
_journal_issue 14
_journal_name_full 'RSC Advances'
_journal_page_first 9758
_journal_page_last 9762
_journal_paper_doi 10.1039/D4RA01210K
_journal_volume 14
_journal_year 2024
_chemical_formula_moiety 'C23 H17 F3 N2 O3 S'
_chemical_formula_sum 'C23 H17 F3 N2 O3 S'
_chemical_formula_weight 458.44
_space_group_crystal_system triclinic
_space_group_IT_number 2
_space_group_name_Hall '-P 1'
_space_group_name_H-M_alt 'P -1'
_atom_sites_solution_hydrogens geom
_atom_sites_solution_primary dual
_audit_creation_date 2021-05-29
_audit_creation_method
;
Olex2 1.3
(compiled 2020.11.12 svn.r5f609507 for OlexSys, GUI svn.r6272)
;
_audit_update_record
;
2024-01-11 deposited with the CCDC.	2024-03-14 downloaded from the CCDC.
;
_cell_angle_alpha 81.216(2)
_cell_angle_beta 83.633(2)
_cell_angle_gamma 76.137(2)
_cell_formula_units_Z 2
_cell_length_a 7.5716(2)
_cell_length_b 10.5701(3)
_cell_length_c 13.3435(4)
_cell_measurement_reflns_used 6767
_cell_measurement_temperature 100
_cell_measurement_theta_max 68.2020
_cell_measurement_theta_min 3.3370
_cell_volume 1021.57(5)
_computing_cell_refinement 'CrysAlisPro 1.171.40.80a (Rigaku OD, 2020)'
_computing_data_collection 'CrysAlisPro 1.171.40.80a (Rigaku OD, 2020)'
_computing_data_reduction 'CrysAlisPro 1.171.40.80a (Rigaku OD, 2020)'
_computing_molecular_graphics 'Olex2 1.3 (Dolomanov et al., 2009)'
_computing_publication_material 'Olex2 1.3 (Dolomanov et al., 2009)'
_computing_structure_refinement 'SHELXL 2018/3 (Sheldrick, 2015)'
_computing_structure_solution 'SHELXT 2018/2 (Sheldrick, 2018)'
_diffrn_ambient_temperature 100
_diffrn_detector 'Hybrid Pixel Array Detector'
_diffrn_detector_area_resol_mean 10.0000
_diffrn_detector_type HyPix3000
_diffrn_measured_fraction_theta_full 0.997
_diffrn_measured_fraction_theta_max 0.991
_diffrn_measurement_details
;
List of Runs (angles in degrees, time in seconds):

  # Type    Start    End  Width  t~exp~   \w     \q     \k     \f   Frames
#--------------------------------------------------------------------------
  1  \w     21.00  47.00   0.50    0.20    --   40.40  50.00   0.00   52
  2  \w     81.00 106.00   0.50    0.20    --   40.40  50.00   0.00   50
  3  \w     78.00 104.00   0.50    0.20    --   40.40  63.00  90.00   52
  4  \w     63.00  90.00   0.50    0.20    --   40.40 138.00 120.00   54
  5  \w     74.00 162.00   0.50    0.20    --   96.04  59.00 120.00  176
  6  \w    102.00 165.00   0.50    0.20    --   96.04  77.00  30.00  126
  7  \w    101.00 163.00   0.50    0.20    --   96.04  59.00  90.00  124
  8  \w     96.00 121.00   0.50    0.20    --   96.04  85.00 142.00   50
  9  \w     70.00 165.00   0.50    0.20    --   96.04  77.00  60.00  190
 10  \w     85.00 153.00   0.50    0.20    --   96.04  33.00-120.00  136
 11  \w     71.00 163.00   0.50    0.20    --   96.04  77.00-180.00  184
 12  \w     61.00  87.00   0.50    0.20    --   40.40 138.00-180.00   52
 13  \w     -3.00  22.00   0.50    0.20    --  -40.71  37.00 -60.00   50
 14  \w     -1.00  24.00   0.50    0.20    --  -40.71  37.00 -90.00   50
 15  \w    -12.00  28.00   0.50    0.20    --  -40.71  77.00 -60.00   80
 16  \w    -30.00  26.00   0.50    0.20    --  -40.71  25.00-120.00  112
 17  \w    -38.00  -9.00   0.50    0.20    --  -40.71  37.00 -60.00   58
 18  \w    -38.00 -12.00   0.50    0.20    --  -40.71  37.00 -90.00   52
 19  \w    -67.00 -23.00   0.50    0.20    --  -40.71  77.00 -60.00   88
 20  \w    -57.00 -31.00   0.50    0.20    --  -96.35  50.00-120.00   52
 21  \w    -55.00 -30.00   0.50    0.20    --  -96.35  50.00 -90.00   50
 22  \w    -69.00 -31.00   0.50    0.20    --  -96.35  59.00 -90.00   76
 23  \w    -82.00 -31.00   0.50    0.20    --  -96.35  68.00 -90.00  102
 24  \w    -83.00 -30.00   0.50    0.20    --  -96.35  77.00 -60.00  106
 25  \w   -107.00 -29.00   0.50    0.20    --  -96.35  96.00 -60.00  156
 26  \w   -104.00 -79.00   0.50    0.20    --  -96.35  77.00 -90.00   50
 27  \w   -113.00 -30.00   0.50    0.20    --  -96.35 117.00 -60.00  166
 28  \w    -22.00  29.00   0.50    0.20    --  -40.71  25.00 120.00  102
 29  \w     -7.00  25.00   0.50    0.20    --  -40.71  85.00 142.00   64
 30  \w     26.00  69.00   0.50    0.20    --   40.40  63.00  90.00   86
 31  \w      3.00  31.00   0.50    0.20    --   40.40 -25.00  60.00   56
 32  \w     10.00  69.00   0.50    0.20    --   40.40 -85.00  23.00  118
 33  \w     34.00  79.00   0.50    0.20    --   40.40-138.00  30.00   90
 34  \w     44.00  70.00   0.50    0.20    --   40.40-138.00 -90.00   52
 35  \w     52.00  77.00   0.50    0.20    --   96.04 -85.00  23.00   50
 36  \w     37.00  68.00   0.50    0.20    --   96.04 -59.00  60.00   62
 37  \w     39.00  69.00   0.50    0.20    --   96.04 -59.00  30.00   60
 38  \w      8.00  33.00   0.50    0.20    --   40.40 -37.00 -30.00   50
 39  \w    -29.00  -4.00   0.50    0.20    --   40.40 -85.00  23.00   50
 40  \w    -21.00  13.00   0.50    0.20    --   40.40 -37.00 120.00   68
 41  \w    -28.00  -3.00   0.50    0.20    --   40.40 -25.00  60.00   50
 42  \w    -61.00 -17.00   0.50    0.20    --  -40.71  85.00 142.00   88
 43  \w    -87.00 -61.00   0.50    0.20    --  -96.35 117.00 150.00   52
 44  \w   -113.00 -88.00   0.50    0.20    --  -96.35 117.00 150.00   50
 45  \w   -121.00 -69.00   0.50    0.20    --  -96.35  85.00 142.00  104
 46  \w   -119.00 -29.00   0.50    0.20    --  -96.35 144.00  90.00  180
 47  \w   -123.00 -33.00   0.50    0.20    --  -96.35 144.00 -60.00  180
 48  \w   -137.00-111.00   0.50    0.20    --  -96.35 -33.00-120.00   52
 49  \w   -163.00 -98.00   0.50    0.20    --  -96.35-117.00   0.00  130
 50  \w   -130.00-104.00   0.50    0.20    --  -96.35 -85.00  23.00   52
 51  \w   -118.00 -73.00   0.50    0.20    --  -96.35 -68.00  30.00   90
 52  \w   -156.00-130.00   0.50    0.20    --  -96.35 -68.00  30.00   52
;
_diffrn_measurement_device 'four-circle diffractometer'
_diffrn_measurement_device_type 'XtaLAB Synergy, Single source at home/near, HyPix3000'
_diffrn_measurement_method '\w scans'
_diffrn_orient_matrix_type 'CrysAlisPro convention (1999,Acta A55,543-557)'
_diffrn_orient_matrix_UB_11 -0.1811036000
_diffrn_orient_matrix_UB_12 0.1024382000
_diffrn_orient_matrix_UB_13 0.0124669000
_diffrn_orient_matrix_UB_21 0.0523861000
_diffrn_orient_matrix_UB_22 0.0226422000
_diffrn_orient_matrix_UB_23 0.1030757000
_diffrn_orient_matrix_UB_31 0.0929612000
_diffrn_orient_matrix_UB_32 0.1091860000
_diffrn_orient_matrix_UB_33 -0.0543158000
_diffrn_radiation_monochromator mirror
_diffrn_radiation_probe x-ray
_diffrn_radiation_type 'Cu K\a'
_diffrn_radiation_wavelength 1.54184
_diffrn_reflns_av_R_equivalents 0.0321
_diffrn_reflns_av_unetI/netI 0.0310
_diffrn_reflns_Laue_measured_fraction_full 0.997
_diffrn_reflns_Laue_measured_fraction_max 0.991
_diffrn_reflns_limit_h_max 9
_diffrn_reflns_limit_h_min -8
_diffrn_reflns_limit_k_max 12
_diffrn_reflns_limit_k_min -12
_diffrn_reflns_limit_l_max 16
_diffrn_reflns_limit_l_min -15
_diffrn_reflns_number 8540
_diffrn_reflns_point_group_measured_fraction_full 0.997
_diffrn_reflns_point_group_measured_fraction_max 0.991
_diffrn_reflns_theta_full 67.684
_diffrn_reflns_theta_max 68.332
_diffrn_reflns_theta_min 3.362
_diffrn_source 'micro-focus sealed X-ray tube'
_diffrn_source_type 'PhotonJet (Cu) X-ray Source'
_exptl_absorpt_coefficient_mu 1.919
_exptl_absorpt_correction_T_max 1.00000
_exptl_absorpt_correction_T_min 0.76016
_exptl_absorpt_correction_type multi-scan
_exptl_absorpt_process_details
;
CrysAlisPro 1.171.40.80a (Rigaku Oxford Diffraction, 2020)
Empirical absorption correction using spherical harmonics,
 implemented in SCALE3 ABSPACK scaling algorithm.
;
_exptl_crystal_colour colourless
_exptl_crystal_colour_primary colourless
_exptl_crystal_density_diffrn 1.490
_exptl_crystal_description plate
_exptl_crystal_F_000 472
_exptl_crystal_size_max 0.32
_exptl_crystal_size_mid 0.272
_exptl_crystal_size_min 0.147
_refine_diff_density_max 0.217
_refine_diff_density_min -0.543
_refine_diff_density_rms 0.075
_refine_ls_extinction_method none
_refine_ls_goodness_of_fit_ref 1.070
_refine_ls_hydrogen_treatment constr
_refine_ls_matrix_type full
_refine_ls_number_parameters 290
_refine_ls_number_reflns 3708
_refine_ls_number_restraints 0
_refine_ls_restrained_S_all 1.070
_refine_ls_R_factor_all 0.0382
_refine_ls_R_factor_gt 0.0367
_refine_ls_shift/su_max 0.000
_refine_ls_shift/su_mean 0.000
_refine_ls_structure_factor_coef Fsqd
_refine_ls_weighting_details 'w=1/[\s^2^(Fo^2^)+(0.0549P)^2^+0.3700P] where P=(Fo^2^+2Fc^2^)/3'
_refine_ls_weighting_scheme calc
_refine_ls_wR_factor_gt 0.0971
_refine_ls_wR_factor_ref 0.0986
_reflns_Friedel_coverage 0.000
_reflns_number_gt 3503
_reflns_number_total 3708
_reflns_threshold_expression 'I > 2\s(I)'
_cod_data_source_file d4ra01210k2.cif
_cod_data_source_block 20210528mat2
_cod_database_code 7248339
_shelx_shelxl_version_number 2018/3
_chemical_oxdiff_formula 'C23 H17 F3 N2 O3 S1'
_chemical_oxdiff_usercomment MKA21-15
_shelx_space_group_comment
;
The symmetry employed for this shelxl refinement is uniquely defined
by the following loop, which should always be used as a source of
symmetry information in preference to the above space-group names.
They are only intended as comments.
;
_shelx_estimated_absorpt_t_max 0.766
_shelx_estimated_absorpt_t_min 0.579
_reflns_odcompleteness_completeness 99.95
_reflns_odcompleteness_iscentric 1
_reflns_odcompleteness_theta 66.97
_olex2_refinement_description
;
1. Fixed Uiso
 At 1.2 times of:
  All C(H) groups
 At 1.5 times of:
  All C(H,H,H) groups
2.a Aromatic/amide H refined with riding coordinates:
 C14(H14), C17(H17), C12(H12), C21(H21), C20(H20), C9(H9), C6(H6), C2(H2),
 C18(H18), C10(H10), C3(H3), C11(H11), C4(H4), C5(H5)
2.b Idealised Me refined as rotating group:
 C22(H22a,H22b,H22c)
;
_olex2_submission_special_instructions 'No special instructions were received'
_oxdiff_exptl_absorpt_empirical_details
;
Empirical correction (ABSPACK) includes:
- Absorption correction using spherical harmonics
- Frame scaling
;
_oxdiff_exptl_absorpt_empirical_full_max 1.320
_oxdiff_exptl_absorpt_empirical_full_min 0.746

loop_
_space_group_symop_operation_xyz
'x, y, z'
'-x, -y, -z'

loop_
_atom_site_label
_atom_site_type_symbol
_atom_site_fract_x
_atom_site_fract_y
_atom_site_fract_z
_atom_site_U_iso_or_equiv
_atom_site_adp_type
_atom_site_occupancy
_atom_site_site_symmetry_order
_atom_site_calc_flag
_atom_site_refinement_flags_posn
_atom_site_refinement_flags_adp
_atom_site_refinement_flags_occupancy
_atom_site_disorder_assembly
_atom_site_disorder_group
S1 S -0.23735(5) -0.11188(3) 0.74853(3) 0.01882(12) Uani 1 1 d . . . . .
F1 F -0.14201(15) -0.02745(11) 0.90575(8) 0.0360(3) Uani 1 1 d . . . . .
F2 F -0.43187(15) 0.01203(11) 0.89352(8) 0.0407(3) Uani 1 1 d . . . . .
F3 F -0.28325(17) -0.18453(10) 0.94452(8) 0.0398(3) Uani 1 1 d . . . . .
O3 O -0.06260(15) -0.20381(11) 0.74638(8) 0.0244(3) Uani 1 1 d . . . . .
O1 O -0.23898(16) 0.01494(11) 0.68934(9) 0.0260(3) Uani 1 1 d . . . . .
O2 O -0.38995(16) -0.16660(11) 0.73797(10) 0.0291(3) Uani 1 1 d . . . . .
N2 N -0.11176(16) 0.33696(12) 0.62740(9) 0.0160(3) Uani 1 1 d . . . . .
N1 N 0.05199(17) 0.16007(12) 0.56669(10) 0.0178(3) Uani 1 1 d . . . . .
C7 C -0.1286(2) 0.35254(14) 0.52207(11) 0.0168(3) Uani 1 1 d . . . . .
C14 C -0.2902(2) 0.55196(14) 0.63908(11) 0.0185(3) Uani 1 1 d . . . . .
H14 H -0.344321 0.621151 0.678306 0.022 Uiso 1 1 calc R U . . .
C8 C -0.22957(19) 0.47407(14) 0.47152(11) 0.0170(3) Uani 1 1 d . . . . .
C1 C 0.0046(2) 0.21821(14) 0.65401(11) 0.0170(3) Uani 1 1 d . . . . .
C13 C -0.3071(2) 0.57596(15) 0.53101(11) 0.0180(3) Uani 1 1 d . . . . .
C17 C -0.2843(2) 0.30260(15) 0.84930(11) 0.0188(3) Uani 1 1 d . . . . .
H17 H -0.309693 0.241258 0.810934 0.023 Uiso 1 1 calc R U . . .
C16 C -0.2136(2) 0.40840(14) 0.79978(11) 0.0174(3) Uani 1 1 d . . . . .
C12 C -0.4067(2) 0.69503(15) 0.48307(12) 0.0214(3) Uani 1 1 d . . . . .
H12 H -0.460534 0.764521 0.522056 0.026 Uiso 1 1 calc R U . . .
C21 C -0.1767(2) 0.49736(15) 0.85743(12) 0.0197(3) Uani 1 1 d . . . . .
H21 H -0.127878 0.569309 0.824833 0.024 Uiso 1 1 calc R U . . .
C15 C -0.2018(2) 0.43668(14) 0.68761(11) 0.0168(3) Uani 1 1 d . . . . .
C20 C -0.2114(2) 0.48067(15) 0.96240(12) 0.0213(3) Uani 1 1 d . . . . .
H20 H -0.186177 0.541993 1.000838 0.026 Uiso 1 1 calc R U . . .
C9 C -0.2480(2) 0.49287(15) 0.36651(12) 0.0208(3) Uani 1 1 d . . . . .
H9 H -0.192971 0.424636 0.326533 0.025 Uiso 1 1 calc R U . . .
C6 C -0.0292(2) 0.24148(14) 0.48552(11) 0.0183(3) Uani 1 1 d . . . . .
H6 H -0.017894 0.223508 0.417190 0.022 Uiso 1 1 calc R U . . .
C2 C 0.0819(2) 0.15583(15) 0.74448(12) 0.0201(3) Uani 1 1 d . . . . .
H2 H 0.053406 0.195943 0.805084 0.024 Uiso 1 1 calc R U . . .
C18 C -0.3174(2) 0.28702(15) 0.95441(12) 0.0207(3) Uani 1 1 d . . . . .
H18 H -0.364657 0.214443 0.987213 0.025 Uiso 1 1 calc R U . . .
C19 C -0.2826(2) 0.37586(15) 1.01272(11) 0.0199(3) Uani 1 1 d . . . . .
C10 C -0.3466(2) 0.61119(16) 0.32177(12) 0.0232(3) Uani 1 1 d . . . . .
H10 H -0.359802 0.624086 0.250717 0.028 Uiso 1 1 calc R U . . .
C22 C -0.3206(2) 0.35938(17) 1.12647(12) 0.0268(4) Uani 1 1 d . . . . .
H22A H -0.205859 0.322637 1.158673 0.040 Uiso 1 1 calc R U . . .
H22B H -0.403226 0.299703 1.146166 0.040 Uiso 1 1 calc R U . . .
H22C H -0.377472 0.445078 1.148669 0.040 Uiso 1 1 calc R U . . .
C3 C 0.1992(2) 0.03574(16) 0.74305(13) 0.0237(3) Uani 1 1 d . . . . .
H3 H 0.252357 -0.008623 0.803692 0.028 Uiso 1 1 calc R U . . .
C11 C -0.4277(2) 0.71262(16) 0.38007(12) 0.0233(3) Uani 1 1 d . . . . .
H11 H -0.496867 0.793331 0.348747 0.028 Uiso 1 1 calc R U . . .
C4 C 0.2428(2) -0.02358(16) 0.65279(13) 0.0249(3) Uani 1 1 d . . . . .
H4 H 0.323138 -0.107862 0.653548 0.030 Uiso 1 1 calc R U . . .
C23 C -0.2748(2) -0.07625(16) 0.87977(13) 0.0266(4) Uani 1 1 d . . . . .
C5 C 0.1708(2) 0.03902(15) 0.56522(12) 0.0220(3) Uani 1 1 d . . . . .
H5 H 0.201537 0.000304 0.504037 0.026 Uiso 1 1 calc R U . . .

loop_
_atom_site_aniso_label
_atom_site_aniso_U_11
_atom_site_aniso_U_22
_atom_site_aniso_U_33
_atom_site_aniso_U_23
_atom_site_aniso_U_13
_atom_site_aniso_U_12
S1 0.0193(2) 0.0166(2) 0.0200(2) -0.00526(14) -0.00035(14) -0.00188(14)
F1 0.0496(7) 0.0388(6) 0.0273(5) -0.0113(4) -0.0038(5) -0.0199(5)
F2 0.0412(6) 0.0360(6) 0.0422(6) -0.0201(5) 0.0143(5) -0.0020(5)
F3 0.0623(8) 0.0323(6) 0.0248(5) -0.0014(4) 0.0087(5) -0.0179(5)
O3 0.0222(6) 0.0247(6) 0.0229(6) -0.0045(5) -0.0011(4) 0.0018(5)
O1 0.0305(6) 0.0215(6) 0.0242(6) -0.0001(5) -0.0020(5) -0.0044(5)
O2 0.0247(6) 0.0236(6) 0.0417(7) -0.0113(5) -0.0039(5) -0.0057(5)
N2 0.0164(6) 0.0155(6) 0.0165(6) -0.0053(5) 0.0001(5) -0.0031(5)
N1 0.0161(6) 0.0167(6) 0.0208(6) -0.0058(5) 0.0010(5) -0.0034(5)
C7 0.0172(7) 0.0190(7) 0.0160(7) -0.0041(6) -0.0003(5) -0.0070(6)
C14 0.0191(7) 0.0170(7) 0.0205(8) -0.0065(6) 0.0021(6) -0.0053(6)
C8 0.0150(7) 0.0173(7) 0.0201(7) -0.0033(6) -0.0003(6) -0.0062(6)
C1 0.0160(7) 0.0162(7) 0.0198(7) -0.0051(6) 0.0014(6) -0.0050(6)
C13 0.0162(7) 0.0185(7) 0.0204(7) -0.0034(6) 0.0013(6) -0.0069(6)
C17 0.0193(7) 0.0183(7) 0.0200(7) -0.0068(6) -0.0005(6) -0.0043(6)
C16 0.0157(7) 0.0173(7) 0.0188(7) -0.0059(6) -0.0004(6) -0.0010(6)
C12 0.0195(8) 0.0185(7) 0.0263(8) -0.0044(6) 0.0019(6) -0.0052(6)
C21 0.0196(7) 0.0186(7) 0.0219(8) -0.0057(6) -0.0023(6) -0.0041(6)
C15 0.0166(7) 0.0160(7) 0.0190(7) -0.0071(6) 0.0025(6) -0.0052(6)
C20 0.0209(8) 0.0226(8) 0.0220(8) -0.0092(6) -0.0041(6) -0.0028(6)
C9 0.0214(8) 0.0222(8) 0.0206(8) -0.0053(6) -0.0006(6) -0.0076(6)
C6 0.0189(7) 0.0193(8) 0.0177(7) -0.0053(6) -0.0009(6) -0.0046(6)
C2 0.0190(7) 0.0210(8) 0.0202(7) -0.0045(6) -0.0003(6) -0.0040(6)
C18 0.0200(8) 0.0192(7) 0.0217(8) -0.0028(6) 0.0000(6) -0.0031(6)
C19 0.0177(7) 0.0218(8) 0.0182(7) -0.0052(6) -0.0022(6) 0.0013(6)
C10 0.0236(8) 0.0268(8) 0.0210(8) -0.0004(6) -0.0046(6) -0.0096(7)
C22 0.0292(9) 0.0313(9) 0.0184(8) -0.0062(7) -0.0023(6) -0.0019(7)
C3 0.0220(8) 0.0229(8) 0.0253(8) -0.0009(6) -0.0032(6) -0.0039(6)
C11 0.0204(8) 0.0209(8) 0.0280(8) 0.0026(6) -0.0035(6) -0.0063(6)
C4 0.0211(8) 0.0198(8) 0.0315(9) -0.0055(7) -0.0008(7) 0.0003(6)
C23 0.0330(9) 0.0221(8) 0.0254(8) -0.0070(7) 0.0059(7) -0.0086(7)
C5 0.0206(8) 0.0183(8) 0.0268(8) -0.0085(6) 0.0024(6) -0.0020(6)

loop_
_atom_type_symbol
_atom_type_description
_atom_type_scat_dispersion_real
_atom_type_scat_dispersion_imag
_atom_type_scat_source
C C 0.0181 0.0091 'International Tables Vol C Tables 4.2.6.8 and 6.1.1.4'
H H 0.0000 0.0000 'International Tables Vol C Tables 4.2.6.8 and 6.1.1.4'
N N 0.0311 0.0180 'International Tables Vol C Tables 4.2.6.8 and 6.1.1.4'
O O 0.0492 0.0322 'International Tables Vol C Tables 4.2.6.8 and 6.1.1.4'
F F 0.0727 0.0534 'International Tables Vol C Tables 4.2.6.8 and 6.1.1.4'
S S 0.3331 0.5567 'International Tables Vol C Tables 4.2.6.8 and 6.1.1.4'

loop_
_exptl_crystal_face_index_h
_exptl_crystal_face_index_k
_exptl_crystal_face_index_l
_exptl_crystal_face_perp_dist
3 6 5 0.1213
0 0 -8 0.0796
-2 -4 -8 0.1006
0 0 9 0.0662
0 6 -3 0.1161
-5 1 0 0.1759
-5 -2 1 0.1827
1 -6 3 0.1020
5 0 0 0.0880
0 5 6 0.1241
-3 -5 3 0.1512
-3 0 6 0.1030
0 -4 -7 0.1142

loop_
_geom_angle_atom_site_label_1
_geom_angle_atom_site_label_2
_geom_angle_atom_site_label_3
_geom_angle
_geom_angle_site_symmetry_1
_geom_angle_site_symmetry_3
_geom_angle_publ_flag
O3 S1 O1 114.74(7) . . ?
O3 S1 C23 103.40(7) . . ?
O1 S1 C23 103.84(7) . . ?
O2 S1 O3 114.81(7) . . ?
O2 S1 O1 114.92(7) . . ?
O2 S1 C23 102.86(7) . . ?
S1 O1 N1 136.62(7) . . ?
S1 O1 C1 137.29(7) . . ?
C1 O1 N1 25.33(4) . . ?
C7 N2 C15 121.38(12) . . ?
C1 N2 C7 108.40(12) . . ?
C1 N2 C15 130.19(13) . . ?
C1 N1 O1 75.37(8) . . ?
C1 N1 C6 110.48(12) . . ?
C1 N1 C5 121.98(13) . . ?
C6 N1 O1 108.03(9) . . ?
C5 N1 O1 88.07(9) . . ?
C5 N1 C6 127.50(13) . . ?
N2 C7 C8 120.40(13) . . ?
C6 C7 N2 107.99(13) . . ?
C6 C7 C8 131.51(14) . . ?
C13 C14 H14 118.2 . . ?
C15 C14 H14 118.2 . . ?
C15 C14 C13 123.57(14) . . ?
C13 C8 C7 117.61(13) . . ?
C9 C8 C7 121.75(14) . . ?
C9 C8 C13 120.63(14) . . ?
N2 C1 O1 105.07(9) . . ?
N2 C1 N1 106.24(12) . . ?
N2 C1 C2 133.81(14) . . ?
N1 C1 O1 79.30(8) . . ?
N1 C1 C2 119.87(13) . . ?
C2 C1 O1 86.87(9) . . ?
C8 C13 C14 119.14(14) . . ?
C12 C13 C14 122.36(14) . . ?
C12 C13 C8 118.41(14) . . ?
C16 C17 H17 119.9 . . ?
C18 C17 H17 119.9 . . ?
C18 C17 C16 120.15(14) . . ?
C17 C16 C15 120.61(13) . . ?
C21 C16 C17 119.12(14) . . ?
C21 C16 C15 119.74(13) . . ?
C13 C12 H12 119.5 . . ?
C11 C12 C13 120.93(15) . . ?
C11 C12 H12 119.5 . . ?
C16 C21 H21 120.0 . . ?
C20 C21 C16 119.99(14) . . ?
C20 C21 H21 120.0 . . ?
N2 C15 C16 120.29(13) . . ?
C14 C15 N2 117.62(13) . . ?
C14 C15 C16 121.75(13) . . ?
C21 C20 H20 119.3 . . ?
C21 C20 C19 121.48(14) . . ?
C19 C20 H20 119.3 . . ?
C8 C9 H9 120.3 . . ?
C10 C9 C8 119.46(15) . . ?
C10 C9 H9 120.3 . . ?
N1 C6 H6 126.6 . . ?
C7 C6 N1 106.83(13) . . ?
C7 C6 H6 126.6 . . ?
C1 C2 H2 120.9 . . ?
C3 C2 C1 118.10(14) . . ?
C3 C2 H2 120.9 . . ?
C17 C18 H18 119.4 . . ?
C17 C18 C19 121.26(14) . . ?
C19 C18 H18 119.4 . . ?
C20 C19 C22 120.93(14) . . ?
C18 C19 C20 118.00(14) . . ?
C18 C19 C22 121.07(14) . . ?
C9 C10 H10 119.7 . . ?
C9 C10 C11 120.67(15) . . ?
C11 C10 H10 119.7 . . ?
C19 C22 H22A 109.5 . . ?
C19 C22 H22B 109.5 . . ?
C19 C22 H22C 109.5 . . ?
H22A C22 H22B 109.5 . . ?
H22A C22 H22C 109.5 . . ?
H22B C22 H22C 109.5 . . ?
C2 C3 H3 119.5 . . ?
C2 C3 C4 121.03(15) . . ?
C4 C3 H3 119.5 . . ?
C12 C11 C10 119.88(15) . . ?
C12 C11 H11 120.1 . . ?
C10 C11 H11 120.1 . . ?
C3 C4 H4 119.8 . . ?
C5 C4 C3 120.36(15) . . ?
C5 C4 H4 119.8 . . ?
F1 C23 S1 112.08(11) . . ?
F1 C23 F2 107.42(13) . . ?
F1 C23 F3 107.58(14) . . ?
F2 C23 S1 110.69(12) . . ?
F3 C23 S1 111.09(11) . . ?
F3 C23 F2 107.79(13) . . ?
N1 C5 H5 120.7 . . ?
C4 C5 N1 118.62(14) . . ?
C4 C5 H5 120.7 . . ?

loop_
_geom_bond_atom_site_label_1
_geom_bond_atom_site_label_2
_geom_bond_distance
_geom_bond_site_symmetry_2
_geom_bond_publ_flag
S1 O3 1.4421(11) . ?
S1 O1 1.4463(12) . ?
S1 O2 1.4390(12) . ?
S1 C23 1.8246(17) . ?
F1 C23 1.333(2) . ?
F2 C23 1.338(2) . ?
F3 C23 1.3347(19) . ?
O1 N1 3.1526(17) . ?
O1 C1 3.1044(18) . ?
N2 C7 1.4063(19) . ?
N2 C1 1.3716(19) . ?
N2 C15 1.4191(18) . ?
N1 C1 1.3727(19) . ?
N1 C6 1.379(2) . ?
N1 C5 1.3781(19) . ?
C7 C8 1.438(2) . ?
C7 C6 1.361(2) . ?
C14 H14 0.9500 . ?
C14 C13 1.440(2) . ?
C14 C15 1.348(2) . ?
C8 C13 1.410(2) . ?
C8 C9 1.403(2) . ?
C1 C2 1.401(2) . ?
C13 C12 1.403(2) . ?
C17 H17 0.9500 . ?
C17 C16 1.399(2) . ?
C17 C18 1.389(2) . ?
C16 C21 1.396(2) . ?
C16 C15 1.478(2) . ?
C12 H12 0.9500 . ?
C12 C11 1.380(2) . ?
C21 H21 0.9500 . ?
C21 C20 1.388(2) . ?
C20 H20 0.9500 . ?
C20 C19 1.395(2) . ?
C9 H9 0.9500 . ?
C9 C10 1.379(2) . ?
C6 H6 0.9500 . ?
C2 H2 0.9500 . ?
C2 C3 1.365(2) . ?
C18 H18 0.9500 . ?
C18 C19 1.394(2) . ?
C19 C22 1.504(2) . ?
C10 H10 0.9500 . ?
C10 C11 1.402(2) . ?
C22 H22A 0.9800 . ?
C22 H22B 0.9800 . ?
C22 H22C 0.9800 . ?
C3 H3 0.9500 . ?
C3 C4 1.413(2) . ?
C11 H11 0.9500 . ?
C4 H4 0.9500 . ?
C4 C5 1.354(2) . ?
C5 H5 0.9500 . ?

loop_
_geom_torsion_atom_site_label_1
_geom_torsion_atom_site_label_2
_geom_torsion_atom_site_label_3
_geom_torsion_atom_site_label_4
_geom_torsion
_geom_torsion_site_symmetry_1
_geom_torsion_site_symmetry_2
_geom_torsion_site_symmetry_3
_geom_torsion_site_symmetry_4
_geom_torsion_publ_flag
O3 S1 O1 N1 -6.65(12) . . . . ?
O3 S1 O1 C1 -44.11(12) . . . . ?
O3 S1 C23 F1 58.33(13) . . . . ?
O3 S1 C23 F2 178.24(11) . . . . ?
O3 S1 C23 F3 -62.05(13) . . . . ?
O1 S1 C23 F1 -61.79(13) . . . . ?
O1 S1 C23 F2 58.12(13) . . . . ?
O1 S1 C23 F3 177.83(12) . . . . ?
O1 N1 C1 N2 -102.74(10) . . . . ?
O1 N1 C1 C2 80.06(13) . . . . ?
O1 N1 C6 C7 80.86(12) . . . . ?
O1 N1 C5 C4 -71.63(14) . . . . ?
O1 C1 C2 C3 73.83(14) . . . . ?
O2 S1 O1 N1 -142.99(9) . . . . ?
O2 S1 O1 C1 179.55(9) . . . . ?
O2 S1 C23 F1 178.12(11) . . . . ?
O2 S1 C23 F2 -61.97(12) . . . . ?
O2 S1 C23 F3 57.75(14) . . . . ?
N2 C7 C8 C13 1.0(2) . . . . ?
N2 C7 C8 C9 179.67(13) . . . . ?
N2 C7 C6 N1 -1.65(16) . . . . ?
N2 C1 C2 C3 -178.20(15) . . . . ?
N1 C1 C2 C3 -1.9(2) . . . . ?
C7 N2 C1 O1 -85.37(11) . . . . ?
C7 N2 C1 N1 -2.37(15) . . . . ?
C7 N2 C1 C2 174.26(16) . . . . ?
C7 N2 C15 C14 -6.1(2) . . . . ?
C7 N2 C15 C16 167.44(13) . . . . ?
C7 C8 C13 C14 -3.2(2) . . . . ?
C7 C8 C13 C12 -179.74(13) . . . . ?
C7 C8 C9 C10 179.86(14) . . . . ?
C14 C13 C12 C11 -176.82(14) . . . . ?
C8 C7 C6 N1 174.66(15) . . . . ?
C8 C13 C12 C11 -0.4(2) . . . . ?
C8 C9 C10 C11 0.3(2) . . . . ?
C1 N2 C7 C8 -174.25(13) . . . . ?
C1 N2 C7 C6 2.55(16) . . . . ?
C1 N2 C15 C14 171.35(14) . . . . ?
C1 N2 C15 C16 -15.1(2) . . . . ?
C1 N1 C6 C7 0.18(16) . . . . ?
C1 N1 C5 C4 -0.2(2) . . . . ?
C1 C2 C3 C4 0.5(2) . . . . ?
C13 C14 C15 N2 3.9(2) . . . . ?
C13 C14 C15 C16 -169.54(13) . . . . ?
C13 C8 C9 C10 -1.6(2) . . . . ?
C13 C12 C11 C10 -0.8(2) . . . . ?
C17 C16 C21 C20 -0.5(2) . . . . ?
C17 C16 C15 N2 -53.7(2) . . . . ?
C17 C16 C15 C14 119.59(17) . . . . ?
C17 C18 C19 C20 -0.7(2) . . . . ?
C17 C18 C19 C22 179.33(14) . . . . ?
C16 C17 C18 C19 0.4(2) . . . . ?
C16 C21 C20 C19 0.2(2) . . . . ?
C21 C16 C15 N2 134.77(15) . . . . ?
C21 C16 C15 C14 -52.0(2) . . . . ?
C21 C20 C19 C18 0.3(2) . . . . ?
C21 C20 C19 C22 -179.64(14) . . . . ?
C15 N2 C7 C8 3.7(2) . . . . ?
C15 N2 C7 C6 -179.51(12) . . . . ?
C15 N2 C1 O1 96.93(14) . . . . ?
C15 N2 C1 N1 179.93(13) . . . . ?
C15 N2 C1 C2 -3.4(3) . . . . ?
C15 C14 C13 C8 0.7(2) . . . . ?
C15 C14 C13 C12 177.13(14) . . . . ?
C15 C16 C21 C20 171.23(14) . . . . ?
C9 C8 C13 C14 178.15(13) . . . . ?
C9 C8 C13 C12 1.6(2) . . . . ?
C9 C10 C11 C12 0.9(2) . . . . ?
C6 N1 C1 O1 104.12(10) . . . . ?
C6 N1 C1 N2 1.38(16) . . . . ?
C6 N1 C1 C2 -175.82(13) . . . . ?
C6 N1 C5 C4 177.00(15) . . . . ?
C6 C7 C8 C13 -174.89(15) . . . . ?
C6 C7 C8 C9 3.7(2) . . . . ?
C2 C3 C4 C5 1.1(2) . . . . ?
C18 C17 C16 C21 0.2(2) . . . . ?
C18 C17 C16 C15 -171.46(14) . . . . ?
C3 C4 C5 N1 -1.2(2) . . . . ?
C23 S1 O1 N1 105.46(10) . . . . ?
C23 S1 O1 C1 68.00(11) . . . . ?
C5 N1 C1 O1 -78.23(13) . . . . ?
C5 N1 C1 N2 179.03(13) . . . . ?
C5 N1 C1 C2 1.8(2) . . . . ?
C5 N1 C6 C7 -177.30(14) . . . . ?

loop_
_exptl_oxdiff_crystal_face_indexfrac_h
_exptl_oxdiff_crystal_face_indexfrac_k
_exptl_oxdiff_crystal_face_indexfrac_l
_exptl_oxdiff_crystal_face_x
_exptl_oxdiff_crystal_face_y
_exptl_oxdiff_crystal_face_z
2.9393 5.5982 4.7928 0.1009 0.7748 0.6242
0.1220 0.1201 -8.4937 -0.1157 -0.8664 0.4858
-1.9459 -3.7640 -7.6522 -0.1286 -0.9759 -0.1762
-0.0748 -0.0308 8.5176 0.1166 0.8733 -0.4730
-0.1321 5.9708 -2.6696 0.6023 -0.1469 0.7847
-4.5209 1.0874 -0.1024 0.9289 -0.2228 -0.2960
-4.7291 -1.9614 1.2843 0.6715 -0.1598 -0.7235
0.5473 -5.8497 2.5798 -0.6662 0.1621 -0.7279
4.6850 -0.3357 -0.2491 -0.8860 0.2121 0.4124
-0.4459 5.0873 6.0154 0.6769 0.7119 0.1873
-2.9656 -4.8282 3.4798 0.0859 0.0940 -0.9919
-2.8332 0.1949 6.4575 0.6136 0.5216 -0.5928
0.1536 -3.9223 -7.4855 -0.5229 -0.8523 -0.0074
